data_1573467
loop_
_publ_author_name
'Parganiha, Devendra'
'Thorat, Raviraj Ananda'
'Dhumale, Ashwini Dilip'
'Upadhyay, Yagya Dutt'
'Jha, Raushan Kumar'
'Raju, Saravanan'
'Kumar, Sangit'

_publ_section_title
;
 Substrate NOBINAc ligand affinity for PdII-catalyzed enantioselective
 C--H activation over reactive \b-C--H bonds in ferrocenyl amines
;
_journal_name_full 'Chemical Science'
_journal_paper_doi 10.1039/D4SC06867J
_journal_year 2025
_chemical_formula_sum 'C44 H40 F6 Fe2 N2 O4 S2'
_chemical_formula_weight 950.60
_space_group_crystal_system triclinic
_space_group_IT_number 2
_space_group_name_Hall '-P 1'
_space_group_name_H-M_alt 'P -1'
_atom_sites_solution_hydrogens difmap
_audit_creation_method SHELXL-2018/3
_audit_update_record
;
2024-11-12 deposited with the CCDC.	2024-12-13 downloaded from the CCDC.
;
_cell_angle_alpha 89.893(2)
_cell_angle_beta 69.144(2)
_cell_angle_gamma 67.203(2)
_cell_formula_units_Z 1
_cell_length_a 9.6500(6)
_cell_length_b 10.5668(6)
_cell_length_c 11.6109(8)
_cell_measurement_reflns_used 9882
_cell_measurement_temperature 103(2)
_cell_measurement_theta_max 29.97
_cell_measurement_theta_min 2.48
_cell_volume 1007.15(11)
_computing_cell_refinement 'Bruker SAINT'
_computing_data_collection 'Bruker APEX2'
_computing_data_reduction 'Bruker SAINT'
_computing_molecular_graphics 'Bruker SHELXTL'
_computing_publication_material 'Bruker SHELXTL'
_computing_structure_refinement 'SHELXL-2018/3 (Sheldrick, 2018)'
_computing_structure_solution 'SHELXT 2018/2 (Sheldrick, 2018)'
_diffrn_ambient_temperature 103(2)
_diffrn_measured_fraction_theta_full 0.977
_diffrn_measured_fraction_theta_max 0.985
_diffrn_measurement_device_type 'Bruker APEX-II CCD'
_diffrn_measurement_method '\f and \w scans'
_diffrn_radiation_type MoK\a
_diffrn_radiation_wavelength 0.71073
_diffrn_reflns_av_R_equivalents 0.0466
_diffrn_reflns_av_unetI/netI 0.0215
_diffrn_reflns_Laue_measured_fraction_full 0.977
_diffrn_reflns_Laue_measured_fraction_max 0.985
_diffrn_reflns_limit_h_max 13
_diffrn_reflns_limit_h_min -13
_diffrn_reflns_limit_k_max 14
_diffrn_reflns_limit_k_min -14
_diffrn_reflns_limit_l_max 16
_diffrn_reflns_limit_l_min -16
_diffrn_reflns_number 64227
_diffrn_reflns_point_group_measured_fraction_full 0.977
_diffrn_reflns_point_group_measured_fraction_max 0.985
_diffrn_reflns_theta_full 25.242
_diffrn_reflns_theta_max 30.039
_diffrn_reflns_theta_min 2.481
_exptl_absorpt_coefficient_mu 0.899
_exptl_absorpt_correction_type none
_exptl_crystal_colour brown
_exptl_crystal_density_diffrn 1.567
_exptl_crystal_description Needle
_exptl_crystal_F_000 488
_exptl_crystal_size_max 0.051
_exptl_crystal_size_mid 0.035
_exptl_crystal_size_min 0.024
_refine_diff_density_max 0.844
_refine_diff_density_min -0.395
_refine_diff_density_rms 0.055
_refine_ls_extinction_method none
_refine_ls_goodness_of_fit_ref 1.028
_refine_ls_hydrogen_treatment refall
_refine_ls_matrix_type full
_refine_ls_number_parameters 351
_refine_ls_number_reflns 5806
_refine_ls_number_restraints 0
_refine_ls_restrained_S_all 1.028
_refine_ls_R_factor_all 0.0346
_refine_ls_R_factor_gt 0.0296
_refine_ls_shift/su_max 0.001
_refine_ls_shift/su_mean 0.000
_refine_ls_structure_factor_coef Fsqd
_refine_ls_weighting_details 'w=1/[\s^2^(Fo^2^)+(0.0395P)^2^+0.5379P] where P=(Fo^2^+2Fc^2^)/3'
_refine_ls_weighting_scheme calc
_refine_ls_wR_factor_gt 0.0749
_refine_ls_wR_factor_ref 0.0788
_reflns_Friedel_coverage 0.000
_reflns_number_gt 5217
_reflns_number_total 5806
_reflns_threshold_expression 'I > 2\s(I)'
_cod_data_source_file d4sc06867j2.cif
_cod_data_source_block 3f
_cod_database_code 1573467
_shelx_shelxl_version_number 2018/3
_shelx_space_group_comment
;
The symmetry employed for this shelxl refinement is uniquely defined
by the following loop, which should always be used as a source of
symmetry information in preference to the above space-group names.
They are only intended as comments.
;

loop_
_space_group_symop_operation_xyz
'x, y, z'
'-x, -y, -z'

loop_
_atom_site_label
_atom_site_type_symbol
_atom_site_fract_x
_atom_site_fract_y
_atom_site_fract_z
_atom_site_U_iso_or_equiv
_atom_site_adp_type
_atom_site_occupancy
_atom_site_site_symmetry_order
_atom_site_calc_flag
_atom_site_refinement_flags_posn
_atom_site_refinement_flags_adp
_atom_site_refinement_flags_occupancy
_atom_site_disorder_assembly
_atom_site_disorder_group
Fe1 Fe 0.80647(2) 0.25510(2) 0.17537(2) 0.01793(6) Uani 1 1 d . . . . .
S1 S 0.46849(3) 0.70202(3) 0.19240(3) 0.01697(7) Uani 1 1 d . . . . .
F1 F 0.51798(15) 0.92799(10) 0.16190(12) 0.0435(3) Uani 1 1 d . . . . .
F2 F 0.29837(14) 0.94167(11) 0.14480(13) 0.0506(3) Uani 1 1 d . . . . .
F3 F 0.53069(16) 0.82396(12) -0.00328(10) 0.0469(3) Uani 1 1 d . . . . .
O1 O 0.40861(12) 0.75022(11) 0.32247(9) 0.0267(2) Uani 1 1 d . . . . .
O2 O 0.38888(12) 0.64187(11) 0.14202(11) 0.0269(2) Uani 1 1 d . . . . .
N1 N 0.65700(12) 0.60526(10) 0.14093(10) 0.01515(18) Uani 1 1 d . . . . .
C1 C 0.93008(14) 0.38002(12) 0.13645(11) 0.0154(2) Uani 1 1 d . . . . .
C2 C 0.85922(14) 0.37741(12) 0.04687(11) 0.0150(2) Uani 1 1 d . . . . .
C3 C 0.92311(15) 0.23832(13) -0.01359(12) 0.0178(2) Uani 1 1 d . . . . .
H3 H 0.896(2) 0.2051(18) -0.0760(17) 0.022(4) Uiso 1 1 d . . . . .
C4 C 1.03407(16) 0.15253(13) 0.03815(13) 0.0208(2) Uani 1 1 d . . . . .
H4 H 1.092(2) 0.0553(19) 0.0173(16) 0.021(4) Uiso 1 1 d . . . . .
C5 C 1.03787(16) 0.23816(13) 0.13104(13) 0.0206(2) Uani 1 1 d . . . . .
H5 H 1.098(2) 0.2020(18) 0.1841(17) 0.023(4) Uiso 1 1 d . . . . .
C6 C 0.6111(2) 0.34974(19) 0.33989(15) 0.0382(4) Uani 1 1 d . . . . .
H6 H 0.587(3) 0.438(2) 0.379(2) 0.042(6) Uiso 1 1 d . . . . .
C7 C 0.55897(19) 0.31866(17) 0.24837(17) 0.0331(3) Uani 1 1 d . . . . .
H7 H 0.488(3) 0.384(2) 0.218(2) 0.046(6) Uiso 1 1 d . . . . .
C8 C 0.6387(2) 0.17247(17) 0.20833(15) 0.0295(3) Uani 1 1 d . . . . .
H8 H 0.626(2) 0.123(2) 0.1447(19) 0.032(5) Uiso 1 1 d . . . . .
C9 C 0.7397(2) 0.11309(17) 0.27452(16) 0.0325(3) Uani 1 1 d . . . . .
H9 H 0.810(3) 0.017(2) 0.264(2) 0.037(5) Uiso 1 1 d . . . . .
C10 C 0.7227(3) 0.2230(2) 0.35666(15) 0.0384(4) Uani 1 1 d . . . . .
H10 H 0.785(3) 0.208(3) 0.404(2) 0.055(7) Uiso 1 1 d . . . . .
C11 C 0.73907(15) 0.50502(12) 0.02449(11) 0.0162(2) Uani 1 1 d . . . . .
H11A H 0.7911(19) 0.5443(17) -0.0449(15) 0.015(4) Uiso 1 1 d . . . . .
H11B H 0.663(2) 0.4865(18) 0.0065(17) 0.023(4) Uiso 1 1 d . . . . .
C12 C 0.76702(15) 0.63797(12) 0.18521(12) 0.0165(2) Uani 1 1 d . . . . .
H12A H 0.703(2) 0.7072(19) 0.2527(17) 0.021(4) Uiso 1 1 d . . . . .
H12B H 0.828(2) 0.6718(19) 0.1216(17) 0.024(4) Uiso 1 1 d . . . . .
C13 C 0.88398(14) 0.51041(12) 0.21515(11) 0.0150(2) Uani 1 1 d . . . . .
C14 C 0.94738(15) 0.52599(12) 0.29795(11) 0.0164(2) Uani 1 1 d . . . . .
C15 C 1.08187(18) 0.40809(14) 0.32060(14) 0.0243(3) Uani 1 1 d . . . . .
H15A H 1.035(2) 0.347(2) 0.3654(18) 0.030(5) Uiso 1 1 d . . . . .
H15B H 1.178(2) 0.353(2) 0.2429(19) 0.030(5) Uiso 1 1 d . . . . .
H15C H 1.124(3) 0.447(3) 0.372(2) 0.056(7) Uiso 1 1 d . . . . .
C16 C 0.89277(15) 0.66365(12) 0.37237(11) 0.0164(2) Uani 1 1 d . . . . .
C17 C 1.00573(16) 0.71962(14) 0.36057(13) 0.0213(2) Uani 1 1 d . . . . .
H17 H 1.118(2) 0.6688(19) 0.3004(17) 0.023(4) Uiso 1 1 d . . . . .
C18 C 0.96026(18) 0.84553(15) 0.43162(14) 0.0255(3) Uani 1 1 d . . . . .
H18 H 1.039(2) 0.882(2) 0.4193(18) 0.030(5) Uiso 1 1 d . . . . .
C19 C 0.80100(19) 0.91704(14) 0.51616(13) 0.0253(3) Uani 1 1 d . . . . .
H19 H 0.770(2) 1.002(2) 0.5621(18) 0.030(5) Uiso 1 1 d . . . . .
C20 C 0.68767(17) 0.86247(15) 0.52958(13) 0.0243(3) Uani 1 1 d . . . . .
H20 H 0.580(2) 0.908(2) 0.5884(19) 0.032(5) Uiso 1 1 d . . . . .
C21 C 0.73299(16) 0.73618(14) 0.45857(12) 0.0202(2) Uani 1 1 d . . . . .
H21 H 0.661(2) 0.693(2) 0.4700(18) 0.031(5) Uiso 1 1 d . . . . .
C22 C 0.4523(2) 0.85878(15) 0.12008(16) 0.0306(3) Uani 1 1 d . . . . .

loop_
_atom_site_aniso_label
_atom_site_aniso_U_11
_atom_site_aniso_U_22
_atom_site_aniso_U_33
_atom_site_aniso_U_23
_atom_site_aniso_U_13
_atom_site_aniso_U_12
Fe1 0.02142(10) 0.01636(9) 0.01777(10) 0.00485(6) -0.00741(7) -0.00973(7)
S1 0.01248(13) 0.01556(13) 0.02052(14) -0.00055(10) -0.00669(11) -0.00313(10)
F1 0.0589(7) 0.0235(4) 0.0674(7) 0.0176(5) -0.0399(6) -0.0221(5)
F2 0.0428(6) 0.0256(5) 0.0783(8) 0.0054(5) -0.0404(6) 0.0065(4)
F3 0.0642(7) 0.0401(6) 0.0362(5) 0.0206(5) -0.0262(5) -0.0152(5)
O1 0.0205(5) 0.0283(5) 0.0215(5) -0.0045(4) -0.0028(4) -0.0050(4)
O2 0.0164(4) 0.0264(5) 0.0378(6) -0.0046(4) -0.0121(4) -0.0071(4)
N1 0.0125(4) 0.0149(4) 0.0168(4) -0.0003(3) -0.0068(4) -0.0034(3)
C1 0.0140(5) 0.0141(5) 0.0172(5) 0.0026(4) -0.0063(4) -0.0047(4)
C2 0.0142(5) 0.0143(5) 0.0147(5) 0.0022(4) -0.0043(4) -0.0052(4)
C3 0.0175(5) 0.0160(5) 0.0175(5) 0.0002(4) -0.0050(4) -0.0061(4)
C4 0.0210(6) 0.0137(5) 0.0254(6) 0.0013(4) -0.0095(5) -0.0043(4)
C5 0.0194(6) 0.0150(5) 0.0268(6) 0.0031(4) -0.0119(5) -0.0039(4)
C6 0.0432(9) 0.0368(8) 0.0252(7) -0.0008(6) 0.0066(7) -0.0251(7)
C7 0.0227(7) 0.0317(7) 0.0395(8) 0.0116(6) -0.0023(6) -0.0145(6)
C8 0.0328(7) 0.0324(7) 0.0321(7) 0.0113(6) -0.0116(6) -0.0230(6)
C9 0.0432(9) 0.0300(7) 0.0329(8) 0.0176(6) -0.0153(7) -0.0234(7)
C10 0.0550(11) 0.0540(10) 0.0218(7) 0.0160(7) -0.0148(7) -0.0381(9)
C11 0.0162(5) 0.0153(5) 0.0149(5) 0.0004(4) -0.0068(4) -0.0037(4)
C12 0.0153(5) 0.0147(5) 0.0220(6) 0.0029(4) -0.0106(4) -0.0055(4)
C13 0.0135(5) 0.0137(5) 0.0163(5) 0.0024(4) -0.0055(4) -0.0045(4)
C14 0.0156(5) 0.0161(5) 0.0165(5) 0.0025(4) -0.0063(4) -0.0052(4)
C15 0.0269(7) 0.0202(6) 0.0251(6) 0.0026(5) -0.0165(6) -0.0032(5)
C16 0.0176(5) 0.0175(5) 0.0143(5) 0.0027(4) -0.0076(4) -0.0062(4)
C17 0.0186(6) 0.0241(6) 0.0211(6) 0.0019(5) -0.0072(5) -0.0092(5)
C18 0.0295(7) 0.0253(6) 0.0274(7) 0.0032(5) -0.0122(6) -0.0158(6)
C19 0.0324(7) 0.0188(6) 0.0233(6) -0.0003(5) -0.0108(5) -0.0090(5)
C20 0.0227(6) 0.0227(6) 0.0200(6) -0.0003(5) -0.0052(5) -0.0046(5)
C21 0.0188(6) 0.0228(6) 0.0184(5) 0.0027(4) -0.0061(5) -0.0092(5)
C22 0.0345(8) 0.0192(6) 0.0408(8) 0.0078(6) -0.0245(7) -0.0046(5)

loop_
_atom_type_symbol
_atom_type_description
_atom_type_scat_dispersion_real
_atom_type_scat_dispersion_imag
_atom_type_scat_source
C C 0.0033 0.0016 'International Tables Vol C Tables 4.2.6.8 and 6.1.1.4'
H H 0.0000 0.0000 'International Tables Vol C Tables 4.2.6.8 and 6.1.1.4'
F F 0.0171 0.0103 'International Tables Vol C Tables 4.2.6.8 and 6.1.1.4'
Fe Fe 0.3463 0.8444 'International Tables Vol C Tables 4.2.6.8 and 6.1.1.4'
N N 0.0061 0.0033 'International Tables Vol C Tables 4.2.6.8 and 6.1.1.4'
O O 0.0106 0.0060 'International Tables Vol C Tables 4.2.6.8 and 6.1.1.4'
S S 0.1246 0.1234 'International Tables Vol C Tables 4.2.6.8 and 6.1.1.4'

loop_
_geom_angle_atom_site_label_1
_geom_angle_atom_site_label_2
_geom_angle_atom_site_label_3
_geom_angle
_geom_angle_site_symmetry_1
_geom_angle_site_symmetry_3
_geom_angle_publ_flag
C2 Fe1 C5 69.10(5) . . ?
C2 Fe1 C8 128.33(6) . . ?
C5 Fe1 C8 152.48(6) . . ?
C2 Fe1 C6 117.47(6) . . ?
C5 Fe1 C6 127.07(7) . . ?
C8 Fe1 C6 68.10(7) . . ?
C2 Fe1 C7 107.56(6) . . ?
C5 Fe1 C7 165.07(6) . . ?
C8 Fe1 C7 40.65(7) . . ?
C6 Fe1 C7 40.42(8) . . ?
C2 Fe1 C10 151.26(6) . . ?
C5 Fe1 C10 107.33(7) . . ?
C8 Fe1 C10 68.00(7) . . ?
C6 Fe1 C10 40.65(8) . . ?
C7 Fe1 C10 68.19(8) . . ?
C2 Fe1 C3 40.85(5) . . ?
C5 Fe1 C3 69.06(5) . . ?
C8 Fe1 C3 108.86(6) . . ?
C6 Fe1 C3 151.69(7) . . ?
C7 Fe1 C3 118.59(6) . . ?
C10 Fe1 C3 166.60(7) . . ?
C2 Fe1 C1 41.32(5) . . ?
C5 Fe1 C1 41.29(5) . . ?
C8 Fe1 C1 165.71(6) . . ?
C6 Fe1 C1 106.28(6) . . ?
C7 Fe1 C1 126.74(6) . . ?
C10 Fe1 C1 116.95(6) . . ?
C3 Fe1 C1 69.44(5) . . ?
C2 Fe1 C4 68.52(5) . . ?
C5 Fe1 C4 40.89(5) . . ?
C8 Fe1 C4 119.46(6) . . ?
C6 Fe1 C4 165.87(7) . . ?
C7 Fe1 C4 152.82(7) . . ?
C10 Fe1 C4 128.38(7) . . ?
C3 Fe1 C4 40.69(5) . . ?
C1 Fe1 C4 69.12(5) . . ?
C2 Fe1 C9 166.43(6) . . ?
C5 Fe1 C9 118.30(6) . . ?
C8 Fe1 C9 40.31(7) . . ?
C6 Fe1 C9 68.39(7) . . ?
C7 Fe1 C9 68.28(7) . . ?
C10 Fe1 C9 40.68(7) . . ?
C3 Fe1 C9 128.64(6) . . ?
C1 Fe1 C9 151.51(6) . . ?
C4 Fe1 C9 108.88(6) . . ?
O1 S1 O2 121.70(7) . . ?
O1 S1 N1 110.52(6) . . ?
O2 S1 N1 109.57(6) . . ?
O1 S1 C22 104.26(7) . . ?
O2 S1 C22 104.05(7) . . ?
N1 S1 C22 105.14(7) . . ?
C11 N1 C12 114.94(9) . . ?
C11 N1 S1 121.92(8) . . ?
C12 N1 S1 120.89(8) . . ?
C2 C1 C5 106.39(10) . . ?
C2 C1 C13 121.40(10) . . ?
C5 C1 C13 132.17(11) . . ?
C2 C1 Fe1 68.56(7) . . ?
C5 C1 Fe1 68.92(7) . . ?
C13 C1 Fe1 125.28(8) . . ?
C3 C2 C1 109.30(10) . . ?
C3 C2 C11 127.69(11) . . ?
C1 C2 C11 123.00(10) . . ?
C3 C2 Fe1 70.34(7) . . ?
C1 C2 Fe1 70.13(7) . . ?
C11 C2 Fe1 126.19(8) . . ?
C2 C3 C4 107.44(11) . . ?
C2 C3 Fe1 68.81(7) . . ?
C4 C3 Fe1 69.71(8) . . ?
C2 C3 H3 127.8(11) . . ?
C4 C3 H3 124.8(11) . . ?
Fe1 C3 H3 125.4(11) . . ?
C3 C4 C5 108.54(11) . . ?
C3 C4 Fe1 69.59(7) . . ?
C5 C4 Fe1 69.08(8) . . ?
C3 C4 H4 126.1(11) . . ?
C5 C4 H4 125.3(11) . . ?
Fe1 C4 H4 125.4(11) . . ?
C4 C5 C1 108.31(11) . . ?
C4 C5 Fe1 70.03(8) . . ?
C1 C5 Fe1 69.79(7) . . ?
C4 C5 H5 123.6(11) . . ?
C1 C5 H5 127.9(11) . . ?
Fe1 C5 H5 122.3(10) . . ?
C7 C6 C10 108.10(15) . . ?
C7 C6 Fe1 69.85(9) . . ?
C10 C6 Fe1 69.79(9) . . ?
C7 C6 H6 127.8(14) . . ?
C10 C6 H6 123.9(14) . . ?
Fe1 C6 H6 121.4(14) . . ?
C6 C7 C8 107.76(16) . . ?
C6 C7 Fe1 69.73(10) . . ?
C8 C7 Fe1 69.60(9) . . ?
C6 C7 H7 124.9(14) . . ?
C8 C7 H7 127.3(15) . . ?
Fe1 C7 H7 124.1(14) . . ?
C9 C8 C7 108.56(15) . . ?
C9 C8 Fe1 70.06(9) . . ?
C7 C8 Fe1 69.74(9) . . ?
C9 C8 H8 126.4(12) . . ?
C7 C8 H8 125.0(12) . . ?
Fe1 C8 H8 125.1(12) . . ?
C8 C9 C10 107.65(15) . . ?
C8 C9 Fe1 69.63(8) . . ?
C10 C9 Fe1 69.57(9) . . ?
C8 C9 H9 126.4(13) . . ?
C10 C9 H9 126.0(13) . . ?
Fe1 C9 H9 124.5(13) . . ?
C6 C10 C9 107.93(16) . . ?
C6 C10 Fe1 69.56(9) . . ?
C9 C10 Fe1 69.75(9) . . ?
C6 C10 H10 129.9(16) . . ?
C9 C10 H10 122.0(16) . . ?
Fe1 C10 H10 121.7(16) . . ?
N1 C11 C2 106.47(9) . . ?
N1 C11 H11A 110.5(10) . . ?
C2 C11 H11A 112.1(9) . . ?
N1 C11 H11B 109.3(11) . . ?
C2 C11 H11B 111.3(11) . . ?
H11A C11 H11B 107.2(15) . . ?
N1 C12 C13 112.09(10) . . ?
N1 C12 H12A 107.5(11) . . ?
C13 C12 H12A 112.3(11) . . ?
N1 C12 H12B 107.7(11) . . ?
C13 C12 H12B 108.5(11) . . ?
H12A C12 H12B 108.6(16) . . ?
C14 C13 C1 126.41(11) . . ?
C14 C13 C12 119.65(10) . . ?
C1 C13 C12 113.58(10) . . ?
C13 C14 C16 122.07(11) . . ?
C13 C14 C15 123.49(11) . . ?
C16 C14 C15 114.41(10) . . ?
C14 C15 H15A 107.7(12) . . ?
C14 C15 H15B 114.2(11) . . ?
H15A C15 H15B 109.5(16) . . ?
C14 C15 H15C 109.2(14) . . ?
H15A C15 H15C 110.0(18) . . ?
H15B C15 H15C 106.2(18) . . ?
C17 C16 C21 118.44(12) . . ?
C17 C16 C14 119.40(11) . . ?
C21 C16 C14 122.10(11) . . ?
C18 C17 C16 120.93(12) . . ?
C18 C17 H17 120.4(11) . . ?
C16 C17 H17 118.7(11) . . ?
C19 C18 C17 120.07(13) . . ?
C19 C18 H18 121.2(12) . . ?
C17 C18 H18 118.7(12) . . ?
C20 C19 C18 119.71(13) . . ?
C20 C19 H19 120.3(12) . . ?
C18 C19 H19 120.0(12) . . ?
C19 C20 C21 120.33(13) . . ?
C19 C20 H20 120.9(12) . . ?
C21 C20 H20 118.7(12) . . ?
C20 C21 C16 120.51(12) . . ?
C20 C21 H21 122.3(12) . . ?
C16 C21 H21 117.0(12) . . ?
F2 C22 F1 108.62(13) . . ?
F2 C22 F3 108.43(13) . . ?
F1 C22 F3 108.39(15) . . ?
F2 C22 S1 110.87(12) . . ?
F1 C22 S1 110.53(10) . . ?
F3 C22 S1 109.93(10) . . ?

loop_
_geom_bond_atom_site_label_1
_geom_bond_atom_site_label_2
_geom_bond_distance
_geom_bond_site_symmetry_2
_geom_bond_publ_flag
Fe1 C2 2.0291(12) . ?
Fe1 C5 2.0385(13) . ?
Fe1 C8 2.0455(15) . ?
Fe1 C6 2.0458(16) . ?
Fe1 C7 2.0473(16) . ?
Fe1 C10 2.0488(15) . ?
Fe1 C3 2.0495(13) . ?
Fe1 C1 2.0502(12) . ?
Fe1 C4 2.0511(13) . ?
Fe1 C9 2.0511(14) . ?
S1 O1 1.4239(10) . ?
S1 O2 1.4269(10) . ?
S1 N1 1.5807(10) . ?
S1 C22 1.8334(15) . ?
F1 C22 1.3234(19) . ?
F2 C22 1.3212(18) . ?
F3 C22 1.332(2) . ?
N1 C11 1.4731(15) . ?
N1 C12 1.4781(15) . ?
C1 C2 1.4393(16) . ?
C1 C5 1.4417(16) . ?
C1 C13 1.4737(16) . ?
C2 C3 1.4235(16) . ?
C2 C11 1.4938(16) . ?
C3 C4 1.4258(18) . ?
C3 H3 0.960(18) . ?
C4 C5 1.4286(18) . ?
C4 H4 0.942(18) . ?
C5 H5 0.971(18) . ?
C6 C7 1.414(3) . ?
C6 C10 1.422(3) . ?
C6 H6 0.94(2) . ?
C7 C8 1.422(2) . ?
C7 H7 0.93(2) . ?
C8 C9 1.411(2) . ?
C8 H8 0.97(2) . ?
C9 C10 1.425(2) . ?
C9 H9 0.96(2) . ?
C10 H10 0.93(3) . ?
C11 H11A 0.972(17) . ?
C11 H11B 0.913(19) . ?
C12 C13 1.5199(16) . ?
C12 H12A 0.916(18) . ?
C12 H12B 0.933(19) . ?
C13 C14 1.3501(17) . ?
C14 C16 1.4922(17) . ?
C14 C15 1.5148(17) . ?
C15 H15A 0.97(2) . ?
C15 H15B 1.00(2) . ?
C15 H15C 1.00(3) . ?
C16 C17 1.3963(18) . ?
C16 C21 1.3982(17) . ?
C17 C18 1.3918(19) . ?
C17 H17 0.983(18) . ?
C18 C19 1.387(2) . ?
C18 H18 0.94(2) . ?
C19 C20 1.386(2) . ?
C19 H19 0.93(2) . ?
C20 C21 1.3953(19) . ?
C20 H20 0.94(2) . ?
C21 H21 0.95(2) . ?

loop_
_geom_hbond_atom_site_label_D
_geom_hbond_atom_site_label_H
_geom_hbond_atom_site_label_A
_geom_hbond_distance_DH
_geom_hbond_distance_HA
_geom_hbond_distance_DA
_geom_hbond_angle_DHA
_geom_hbond_site_symmetry_A
_geom_hbond_publ_flag
C11 H11B O2 0.913(19) 2.421(18) 2.8828(15) 111.4(13) . yes
C11 H11B O2 0.913(19) 2.496(19) 3.2966(16) 146.6(15) 2_665 yes
C12 H12A O1 0.916(18) 2.513(18) 2.9685(16) 111.2(13) . yes

loop_
_geom_torsion_atom_site_label_1
_geom_torsion_atom_site_label_2
_geom_torsion_atom_site_label_3
_geom_torsion_atom_site_label_4
_geom_torsion
_geom_torsion_site_symmetry_1
_geom_torsion_site_symmetry_2
_geom_torsion_site_symmetry_3
_geom_torsion_site_symmetry_4
_geom_torsion_publ_flag
O1 S1 N1 C11 159.04(10) . . . . ?
O2 S1 N1 C11 22.28(12) . . . . ?
C22 S1 N1 C11 -89.01(11) . . . . ?
O1 S1 N1 C12 -38.89(11) . . . . ?
O2 S1 N1 C12 -175.65(10) . . . . ?
C22 S1 N1 C12 73.06(11) . . . . ?
C5 C1 C2 C3 -0.85(14) . . . . ?
C13 C1 C2 C3 -178.79(11) . . . . ?
Fe1 C1 C2 C3 -59.63(8) . . . . ?
C5 C1 C2 C11 179.71(11) . . . . ?
C13 C1 C2 C11 1.77(18) . . . . ?
Fe1 C1 C2 C11 120.93(11) . . . . ?
C5 C1 C2 Fe1 58.78(8) . . . . ?
C13 C1 C2 Fe1 -119.16(11) . . . . ?
C1 C2 C3 C4 0.27(14) . . . . ?
C11 C2 C3 C4 179.68(12) . . . . ?
Fe1 C2 C3 C4 -59.23(9) . . . . ?
C1 C2 C3 Fe1 59.50(8) . . . . ?
C11 C2 C3 Fe1 -121.09(12) . . . . ?
C2 C3 C4 C5 0.44(15) . . . . ?
Fe1 C3 C4 C5 -58.22(10) . . . . ?
C2 C3 C4 Fe1 58.66(8) . . . . ?
C3 C4 C5 C1 -0.97(15) . . . . ?
Fe1 C4 C5 C1 -59.51(9) . . . . ?
C3 C4 C5 Fe1 58.54(9) . . . . ?
C2 C1 C5 C4 1.11(14) . . . . ?
C13 C1 C5 C4 178.74(13) . . . . ?
Fe1 C1 C5 C4 59.66(9) . . . . ?
C2 C1 C5 Fe1 -58.55(8) . . . . ?
C13 C1 C5 Fe1 119.08(14) . . . . ?
C10 C6 C7 C8 -0.09(17) . . . . ?
Fe1 C6 C7 C8 59.44(10) . . . . ?
C10 C6 C7 Fe1 -59.53(11) . . . . ?
C6 C7 C8 C9 -0.01(17) . . . . ?
Fe1 C7 C8 C9 59.51(11) . . . . ?
C6 C7 C8 Fe1 -59.52(10) . . . . ?
C7 C8 C9 C10 0.10(17) . . . . ?
Fe1 C8 C9 C10 59.42(11) . . . . ?
C7 C8 C9 Fe1 -59.32(10) . . . . ?
C7 C6 C10 C9 0.16(18) . . . . ?
Fe1 C6 C10 C9 -59.41(11) . . . . ?
C7 C6 C10 Fe1 59.57(11) . . . . ?
C8 C9 C10 C6 -0.16(18) . . . . ?
Fe1 C9 C10 C6 59.29(11) . . . . ?
C8 C9 C10 Fe1 -59.45(11) . . . . ?
C12 N1 C11 C2 56.05(13) . . . . ?
S1 N1 C11 C2 -140.89(9) . . . . ?
C3 C2 C11 N1 154.57(12) . . . . ?
C1 C2 C11 N1 -26.10(15) . . . . ?
Fe1 C2 C11 N1 62.36(13) . . . . ?
C11 N1 C12 C13 -61.86(13) . . . . ?
S1 N1 C12 C13 134.89(9) . . . . ?
C2 C1 C13 C14 -176.96(12) . . . . ?
C5 C1 C13 C14 5.7(2) . . . . ?
Fe1 C1 C13 C14 98.37(14) . . . . ?
C2 C1 C13 C12 -4.03(16) . . . . ?
C5 C1 C13 C12 178.64(13) . . . . ?
Fe1 C1 C13 C12 -88.71(12) . . . . ?
N1 C12 C13 C14 -154.89(11) . . . . ?
N1 C12 C13 C1 31.66(14) . . . . ?
C1 C13 C14 C16 179.40(11) . . . . ?
C12 C13 C14 C16 6.87(18) . . . . ?
C1 C13 C14 C15 1.3(2) . . . . ?
C12 C13 C14 C15 -171.24(12) . . . . ?
C13 C14 C16 C17 -119.96(14) . . . . ?
C15 C14 C16 C17 58.31(16) . . . . ?
C13 C14 C16 C21 63.14(17) . . . . ?
C15 C14 C16 C21 -118.59(14) . . . . ?
C21 C16 C17 C18 -0.83(19) . . . . ?
C14 C16 C17 C18 -177.84(12) . . . . ?
C16 C17 C18 C19 0.3(2) . . . . ?
C17 C18 C19 C20 0.1(2) . . . . ?
C18 C19 C20 C21 0.0(2) . . . . ?
C19 C20 C21 C16 -0.5(2) . . . . ?
C17 C16 C21 C20 0.90(19) . . . . ?
C14 C16 C21 C20 177.82(12) . . . . ?
O1 S1 C22 F2 -70.86(12) . . . . ?
O2 S1 C22 F2 57.64(13) . . . . ?
N1 S1 C22 F2 172.82(11) . . . . ?
O1 S1 C22 F1 49.65(13) . . . . ?
O2 S1 C22 F1 178.15(11) . . . . ?
N1 S1 C22 F1 -66.67(13) . . . . ?
O1 S1 C22 F3 169.27(11) . . . . ?
O2 S1 C22 F3 -62.23(12) . . . . ?
N1 S1 C22 F3 52.95(12) . . . . ?
